data_4023506
loop_
_publ_author_name
'Teresa Olszewska'
'Maria Gdaniec'
'Tadeusz Po\/lo\'nski'

_publ_section_title
;
 Enantiomeric Resolution of N,N'-Dimethyldithiodianthranilide
 through Diastereomeric Silver(I) Complex. Circular Dichroism
 Spectra, Racemization Barrier, and Molecular Self-Assembly
;
_journal_name_full 'Journal of Organic Chemistry'
_journal_page_first 4859
_journal_page_last 4864
_journal_paper_doi 10.1021/jo8004809
_journal_volume 73
_journal_year 2008
_chemical_absolute_configuration syn
_chemical_formula_moiety
;
4(C10 H15 Ag O4 S),2(C16 H14 N2 S2), 2(H2 O), 2(C H2 Cl2) 
;
_chemical_formula_sum 'C74 H96 Ag4 Cl4 N4 O18 S8'
_chemical_formula_weight 2159.31
_chemical_name_systematic
; 
 ? 
;
_space_group_IT_number 1
_symmetry_cell_setting triclinic
_symmetry_space_group_name_Hall 'P 1'
_symmetry_space_group_name_H-M 'P 1'
_atom_sites_solution_hydrogens geom
_atom_sites_solution_primary direct
_atom_sites_solution_secondary difmap
_audit_creation_method SHELXL-97
_cell_angle_alpha 103.793(5)
_cell_angle_beta 108.602(6)
_cell_angle_gamma 103.178(5)
_cell_formula_units_Z 1
_cell_length_a 10.9118(7)
_cell_length_b 13.9513(9)
_cell_length_c 16.0627(10)
_cell_measurement_reflns_used 9758
_cell_measurement_temperature 130(2)
_cell_measurement_theta_max 25
_cell_measurement_theta_min 2
_cell_volume 2124.4(2)
_computing_cell_refinement
;
CrysAlis CCD
;
_computing_data_collection
;
CrysAlis CCD (Oxford Diffraction, 2007)
;
_computing_data_reduction
;
CrysAlis RED (Oxford Diffraction, 2007)
;
_computing_molecular_graphics
; Stereochemical Workstation (Siemens, 1989).
Mercury, Version 1.4
(Macrae et al., 2006)
;
_computing_publication_material SHELXL-97
_computing_structure_refinement 'SHELXL-97 (Sheldrick, 1997)'
_computing_structure_solution 'SHELXS-97 (Sheldrick, 1997)'
_diffrn_ambient_temperature 130(2)
_diffrn_measured_fraction_theta_full 0.974
_diffrn_measured_fraction_theta_max 0.974
_diffrn_measurement_device_type 'Kuma KM4CCD \k geometry'
_diffrn_measurement_method '\w scans'
_diffrn_radiation_monochromator graphite
_diffrn_radiation_source 'fine-focus sealed tube'
_diffrn_radiation_type MoK\a
_diffrn_radiation_wavelength 0.71073
_diffrn_reflns_av_R_equivalents 0.0195
_diffrn_reflns_av_sigmaI/netI 0.0419
_diffrn_reflns_limit_h_max 13
_diffrn_reflns_limit_h_min -13
_diffrn_reflns_limit_k_max 17
_diffrn_reflns_limit_k_min -17
_diffrn_reflns_limit_l_max 15
_diffrn_reflns_limit_l_min -20
_diffrn_reflns_number 15915
_diffrn_reflns_theta_full 26.37
_diffrn_reflns_theta_max 26.37
_diffrn_reflns_theta_min 4.10
_diffrn_standards_decay_% 0
_diffrn_standards_number 0
_exptl_absorpt_coefficient_mu 1.298
_exptl_absorpt_correction_T_max 0.699
_exptl_absorpt_correction_T_min 0.587
_exptl_absorpt_correction_type multi-scan
_exptl_absorpt_process_details
;
CrysAlis RED, Oxford Diffraction Ltd.,

Empirical absorption correction using spherical harmonics,
 implemented in SCALE3 ABSPACK scaling algorithm.
;
_exptl_crystal_colour pale-brown
_exptl_crystal_density_diffrn 1.688
_exptl_crystal_density_method 'not measured'
_exptl_crystal_description block
_exptl_crystal_F_000 1096
_exptl_crystal_size_max 0.4
_exptl_crystal_size_mid 0.4
_exptl_crystal_size_min 0.2
_refine_diff_density_max 1.364
_refine_diff_density_min -1.406
_refine_diff_density_rms 0.104
_refine_ls_abs_structure_details 'Flack H D (1983), Acta Cryst. A39, 876-881'
_refine_ls_abs_structure_Flack 0.01(2)
_refine_ls_extinction_method none
_refine_ls_goodness_of_fit_ref 1.039
_refine_ls_hydrogen_treatment constr
_refine_ls_matrix_type full
_refine_ls_number_parameters 1049
_refine_ls_number_reflns 11051
_refine_ls_number_restraints 138
_refine_ls_restrained_S_all 1.048
_refine_ls_R_factor_all 0.0523
_refine_ls_R_factor_gt 0.0453
_refine_ls_shift/su_max 0.009
_refine_ls_shift/su_mean 0.000
_refine_ls_structure_factor_coef Fsqd
_refine_ls_weighting_details 'calc w=1/[\s^2^(Fo^2^)+(0.0751P)^2^+0.0000P] where P=(Fo^2^+2Fc^2^)/3'
_refine_ls_weighting_scheme calc
_refine_ls_wR_factor_gt 0.1095
_refine_ls_wR_factor_ref 0.1139
_reflns_number_gt 9516
_reflns_number_total 11051
_reflns_threshold_expression >2sigma(I)
_cod_data_source_file jo8004809-File003.cif
_cod_data_source_block (-)2b-3
_cod_database_code 4023506

loop_
_symmetry_equiv_pos_as_xyz
'x, y, z'

loop_
_atom_site_label
_atom_site_type_symbol
_atom_site_fract_x
_atom_site_fract_y
_atom_site_fract_z
_atom_site_U_iso_or_equiv
_atom_site_adp_type
_atom_site_occupancy
_atom_site_symmetry_multiplicity
_atom_site_calc_flag
_atom_site_refinement_flags
_atom_site_disorder_assembly
_atom_site_disorder_group
Ag1 Ag 0.73388(5) 0.69912(4) 0.04728(4) 0.03858(17) Uani 1 1 d . . .
Ag2 Ag 1.27973(5) 0.29070(4) 0.09483(5) 0.03982(17) Uani 1 1 d . . .
Ag3 Ag 1.45819(6) 0.11591(6) 0.08898(5) 0.04754(19) Uani 1 1 d . . .
Ag4 Ag 0.55741(7) 0.46215(4) 0.05174(4) 0.04350(18) Uani 1 1 d . . .
S1A S 0.8185(2) 0.57755(14) 0.11413(14) 0.0321(4) Uani 1 1 d . . .
S2A S 1.2890(2) 0.47104(17) 0.15156(18) 0.0565(7) Uani 1 1 d . . .
N1A N 1.1545(6) 0.5745(4) 0.0609(4) 0.0254(13) Uani 1 1 d . . .
N2A N 0.8861(6) 0.4175(5) 0.0413(4) 0.0248(13) Uani 1 1 d . . .
C1A C 1.0487(7) 0.5796(5) -0.0186(5) 0.0235(15) Uani 1 1 d . . .
C2A C 0.9130(7) 0.5494(5) -0.0290(5) 0.0221(14) Uani 1 1 d . . .
C3A C 0.8138(7) 0.5563(6) -0.1052(6) 0.0317(17) Uani 1 1 d . . .
H3AA H 0.7223 0.5361 -0.1133 0.038 Uiso 1 1 calc R . .
C4A C 0.8520(9) 0.5932(7) -0.1687(6) 0.041(2) Uani 1 1 d . . .
H4AB H 0.7855 0.5959 -0.2206 0.049 Uiso 1 1 calc R . .
C5A C 0.9903(8) 0.6267(6) -0.1556(6) 0.0350(18) Uani 1 1 d . . .
H5AA H 1.0155 0.6534 -0.1978 0.042 Uiso 1 1 calc R . .
C6A C 1.0874(7) 0.6202(6) -0.0813(6) 0.0310(17) Uani 1 1 d . . .
H6AA H 1.1792 0.6426 -0.0722 0.037 Uiso 1 1 calc R . .
C7A C 0.8757(7) 0.5091(5) 0.0404(5) 0.0225(15) Uani 1 1 d . . .
C8A C 0.9267(7) 0.3556(5) -0.0258(4) 0.0200(14) Uani 1 1 d . . .
C9A C 1.0639(7) 0.3873(5) -0.0150(5) 0.0224(14) Uani 1 1 d . . .
C10A C 1.1038(7) 0.3264(6) -0.0761(6) 0.0316(17) Uani 1 1 d . . .
H10G H 1.1946 0.3454 -0.0698 0.038 Uiso 1 1 calc R . .
C11A C 1.0056(7) 0.2355(6) -0.1480(5) 0.0289(16) Uani 1 1 d . . .
H11A H 1.0309 0.1956 -0.1907 0.035 Uiso 1 1 calc R . .
C12A C 0.8721(7) 0.2054(6) -0.1553(5) 0.0291(16) Uani 1 1 d . . .
H12A H 0.8084 0.1440 -0.2017 0.035 Uiso 1 1 calc R . .
C13A C 0.8321(6) 0.2662(5) -0.0939(4) 0.0221(14) Uani 1 1 d . . .
H13A H 0.7419 0.2462 -0.0992 0.027 Uiso 1 1 calc R . .
C14A C 1.1667(7) 0.4820(5) 0.0631(5) 0.0272(16) Uani 1 1 d . . .
C15A C 1.2475(8) 0.6754(6) 0.1317(6) 0.0382(19) Uani 1 1 d . . .
H15A H 1.3157 0.6639 0.1797 0.057 Uiso 1 1 calc R . .
H15B H 1.1963 0.7109 0.1585 0.057 Uiso 1 1 calc R . .
H15C H 1.2913 0.7173 0.1031 0.057 Uiso 1 1 calc R . .
C16A C 0.8527(8) 0.3657(6) 0.1059(5) 0.0307(17) Uani 1 1 d . . .
H16A H 0.8494 0.4163 0.1567 0.046 Uiso 1 1 calc R . .
H16B H 0.9219 0.3360 0.1298 0.046 Uiso 1 1 calc R . .
H16C H 0.7653 0.3113 0.0729 0.046 Uiso 1 1 calc R . .
S1B S 1.2052(2) 0.10158(16) 0.04047(15) 0.0376(5) Uani 1 1 d . . .
S2B S 0.71552(17) -0.15327(14) -0.00267(13) 0.0296(4) Uani 1 1 d . . .
N1B N 0.8653(5) 0.0444(4) 0.0945(4) 0.0215(12) Uani 1 1 d . . .
N2B N 1.1131(5) -0.0375(4) 0.1128(4) 0.0200(12) Uani 1 1 d . . .
C1B C 0.9765(6) 0.1273(5) 0.1715(4) 0.0181(13) Uani 1 1 d . . .
C2B C 1.1138(6) 0.1348(5) 0.1820(4) 0.0204(13) Uani 1 1 d . . .
C3B C 1.2186(8) 0.2181(6) 0.2556(5) 0.0313(17) Uani 1 1 d . . .
H3BA H 1.3093 0.2255 0.2645 0.038 Uiso 1 1 calc R . .
C4B C 1.1898(9) 0.2894(6) 0.3151(5) 0.039(2) Uani 1 1 d . . .
H4BA H 1.2612 0.3441 0.3645 0.047 Uiso 1 1 calc R . .
C5B C 1.0549(10) 0.2809(7) 0.3025(6) 0.045(2) Uani 1 1 d . . .
H5BA H 1.0369 0.3304 0.3428 0.054 Uiso 1 1 calc R . .
C6B C 0.9485(7) 0.1995(6) 0.2308(5) 0.0273(16) Uani 1 1 d . . .
H6BA H 0.8584 0.1933 0.2226 0.033 Uiso 1 1 calc R . .
C7B C 1.1395(6) 0.0601(5) 0.1134(5) 0.0209(15) Uani 1 1 d . . .
C8B C 1.0639(6) -0.0702(5) 0.1784(4) 0.0191(13) Uani 1 1 d . . .
C9B C 0.9310(6) -0.0767(5) 0.1679(4) 0.0196(14) Uani 1 1 d . . .
C10B C 0.8857(8) -0.1030(5) 0.2349(5) 0.0296(16) Uani 1 1 d . . .
H10H H 0.7987 -0.1048 0.2322 0.035 Uiso 1 1 calc R . .
C11B C 0.9734(8) -0.1258(6) 0.3045(5) 0.0351(18) Uani 1 1 d . . .
H11B H 0.9431 -0.1445 0.3482 0.042 Uiso 1 1 calc R . .
C12B C 1.1040(8) -0.1223(6) 0.3125(5) 0.0335(17) Uani 1 1 d . . .
H12B H 1.1601 -0.1388 0.3602 0.040 Uiso 1 1 calc R . .
C13B C 1.1501(7) -0.0937(6) 0.2484(5) 0.0275(16) Uani 1 1 d . . .
H13B H 1.2380 -0.0903 0.2524 0.033 Uiso 1 1 calc R . .
C14B C 0.8405(6) -0.0543(5) 0.0891(5) 0.0194(13) Uani 1 1 d . . .
C15B C 0.7768(8) 0.0758(6) 0.0222(6) 0.038(2) Uani 1 1 d . . .
H15D H 0.6878 0.0233 -0.0093 0.057 Uiso 1 1 calc R . .
H15E H 0.8170 0.0832 -0.0221 0.057 Uiso 1 1 calc R . .
H15F H 0.7684 0.1413 0.0510 0.057 Uiso 1 1 calc R . .
C16B C 1.1328(8) -0.1190(6) 0.0449(5) 0.0277(16) Uani 1 1 d . . .
H16D H 1.1173 -0.1037 -0.0121 0.042 Uiso 1 1 calc R . .
H16E H 1.0692 -0.1860 0.0323 0.042 Uiso 1 1 calc R . .
H16F H 1.2247 -0.1201 0.0704 0.042 Uiso 1 1 calc R . .
S1C S 0.40038(17) 0.55187(15) -0.10431(14) 0.0335(5) Uani 1 1 d . . .
O1C O 0.1322(6) 0.2424(4) -0.3383(4) 0.0432(14) Uani 1 1 d . . .
O2C O 0.5381(5) 0.5603(5) -0.0981(4) 0.0480(17) Uani 1 1 d . . .
O3C O 0.3580(5) 0.6378(4) -0.1257(4) 0.0409(14) Uani 1 1 d . . .
O4C O 0.3833(5) 0.5362(5) -0.0210(4) 0.0413(14) Uani 1 1 d . . .
C1C C 0.2608(7) 0.4277(6) -0.2969(5) 0.0299(16) Uani 1 1 d . . .
C2C C 0.1861(8) 0.3127(6) -0.3610(5) 0.0335(18) Uani 1 1 d . . .
C3C C 0.1917(11) 0.3051(7) -0.4547(6) 0.053(2) Uani 1 1 d . . .
H3CA H 0.1008 0.2804 -0.5037 0.063 Uiso 1 1 calc R . .
H3CB H 0.2424 0.2598 -0.4703 0.063 Uiso 1 1 calc R . .
C4C C 0.2668(11) 0.4180(8) -0.4374(7) 0.062(3) Uani 1 1 d . . .
H4CA H 0.3080 0.4263 -0.4823 0.074 Uiso 1 1 calc R . .
C5C C 0.1730(11) 0.4799(8) -0.4330(7) 0.059(3) Uani 1 1 d . . .
H5CA H 0.0844 0.4456 -0.4847 0.071 Uiso 1 1 calc R . .
H5CB H 0.2119 0.5498 -0.4330 0.071 Uiso 1 1 calc R . .
C6C C 0.1616(8) 0.4827(6) -0.3384(5) 0.0369(18) Uani 1 1 d . . .
H6CA H 0.1886 0.5541 -0.2977 0.044 Uiso 1 1 calc R . .
H6CB H 0.0687 0.4457 -0.3481 0.044 Uiso 1 1 calc R . .
C7C C 0.3753(9) 0.4561(7) -0.3345(6) 0.051(2) Uani 1 1 d . . .
C8C C 0.4542(10) 0.5742(7) -0.3019(7) 0.057(3) Uani 1 1 d . . .
H8CA H 0.5208 0.5963 -0.2392 0.086 Uiso 1 1 calc R . .
H8CB H 0.3910 0.6125 -0.3041 0.086 Uiso 1 1 calc R . .
H8CC H 0.4997 0.5874 -0.3423 0.086 Uiso 1 1 calc R . .
C9C C 0.4712(9) 0.3942(8) -0.3165(8) 0.066(3) Uani 1 1 d . . .
H9CA H 0.5336 0.4229 -0.2522 0.099 Uiso 1 1 calc R . .
H9CB H 0.5218 0.3974 -0.3555 0.099 Uiso 1 1 calc R . .
H9CC H 0.4193 0.3227 -0.3303 0.099 Uiso 1 1 calc R . .
C10C C 0.2906(7) 0.4343(6) -0.1963(5) 0.0341(18) Uani 1 1 d . . .
H10B H 0.3288 0.3797 -0.1860 0.041 Uiso 1 1 calc R . .
H10C H 0.2034 0.4169 -0.1901 0.041 Uiso 1 1 calc R . .
S1D S 1.45209(16) 0.21913(12) -0.08141(11) 0.0194(3) Uani 1 1 d . . .
O1D O 1.5769(5) 0.0202(4) -0.1848(4) 0.0381(13) Uani 1 1 d . . .
O2D O 1.5391(5) 0.3203(4) -0.0744(3) 0.0292(11) Uani 1 1 d . . .
O3D O 1.5296(5) 0.1682(4) -0.0249(3) 0.0240(10) Uani 1 1 d . . .
O4D O 1.3300(5) 0.2246(4) -0.0644(3) 0.0272(11) Uani 1 1 d . . .
C1D C 1.3428(7) 0.0220(5) -0.2254(5) 0.0264(15) Uani 1 1 d . . .
C2D C 1.4554(7) -0.0258(5) -0.2193(5) 0.0288(16) Uani 1 1 d . . .
C3D C 1.3813(9) -0.1431(6) -0.2726(6) 0.042(2) Uani 1 1 d . . .
H3DC H 1.4103 -0.1674 -0.3226 0.050 Uiso 1 1 calc R . .
H3DD H 1.3974 -0.1836 -0.2313 0.050 Uiso 1 1 calc R . .
C4D C 1.2323(8) -0.1498(6) -0.3107(6) 0.0392(19) Uani 1 1 d . . .
H4DA H 1.1729 -0.2116 -0.3656 0.047 Uiso 1 1 calc R . .
C5D C 1.1882(10) -0.1381(7) -0.2298(7) 0.049(2) Uani 1 1 d . . .
H5DA H 1.2132 -0.1847 -0.1963 0.059 Uiso 1 1 calc R . .
H5DB H 1.0901 -0.1519 -0.2508 0.059 Uiso 1 1 calc R . .
C6D C 1.2671(8) -0.0242(6) -0.1694(6) 0.0376(19) Uani 1 1 d . . .
H6DA H 1.3320 -0.0190 -0.1095 0.045 Uiso 1 1 calc R . .
H6DB H 1.2050 0.0126 -0.1589 0.045 Uiso 1 1 calc R . .
C7D C 1.2413(8) -0.0435(6) -0.3283(5) 0.0355(19) Uani 1 1 d . . .
C8D C 1.1039(9) -0.0236(7) -0.3548(7) 0.060(3) Uani 1 1 d . . .
H8DA H 1.0643 -0.0352 -0.3111 0.090 Uiso 1 1 calc R . .
H8DB H 1.0431 -0.0704 -0.4164 0.090 Uiso 1 1 calc R . .
H8DC H 1.1182 0.0473 -0.3536 0.090 Uiso 1 1 calc R . .
C9D C 1.3064(11) -0.0258(8) -0.3989(5) 0.053(2) Uani 1 1 d . . .
H9DA H 1.2419 -0.0677 -0.4611 0.080 Uiso 1 1 calc R . .
H9DB H 1.3875 -0.0453 -0.3856 0.080 Uiso 1 1 calc R . .
H9DC H 1.3298 0.0467 -0.3936 0.080 Uiso 1 1 calc R . .
C10D C 1.3943(7) 0.1415(5) -0.2027(5) 0.0245(15) Uani 1 1 d . . .
H10A H 1.3209 0.1612 -0.2393 0.029 Uiso 1 1 calc R . .
H10D H 1.4693 0.1588 -0.2225 0.029 Uiso 1 1 calc R . .
S1E S 1.55767(17) -0.00388(14) 0.22701(12) 0.0275(4) Uani 1 1 d . . .
O2E O 1.5823(6) -0.0990(4) 0.2377(4) 0.0404(13) Uani 1 1 d . . .
O3E O 1.4232(5) -0.0009(5) 0.2189(4) 0.0422(15) Uani 1 1 d . . .
O4E O 1.5899(5) 0.0193(5) 0.1496(4) 0.0363(13) Uani 1 1 d . . .
O1E O 1.8571(7) 0.2836(5) 0.4800(5) 0.0605(19) Uani 1 1 d D . .
C1E C 1.6598(7) 0.1221(5) 0.4195(5) 0.0263(16) Uani 1 1 d D . .
C2E C 1.7773(9) 0.2172(7) 0.4937(6) 0.043(2) Uani 1 1 d D . .
C3E C 1.7787(10) 0.2174(8) 0.5866(6) 0.062(3) Uani 1 1 d D . .
H3EA H 1.7668 0.2803 0.6194 0.074 Uiso 1 1 calc R . .
H3EB H 1.8628 0.2104 0.6251 0.074 Uiso 1 1 calc R . .
C4E C 1.6562(8) 0.1215(7) 0.5589(6) 0.046(2) Uani 1 1 d D . .
H4EA H 1.6556 0.0935 0.6093 0.055 Uiso 1 1 calc R . .
C5E C 1.5298(9) 0.1490(7) 0.5156(6) 0.043(2) Uani 1 1 d D . .
H5EA H 1.5342 0.2156 0.5547 0.052 Uiso 1 1 calc R . .
H5EB H 1.4476 0.0955 0.5064 0.052 Uiso 1 1 calc R . .
C6E C 1.5314(8) 0.1552(6) 0.4212(5) 0.0327(17) Uani 1 1 d D . .
H6EA H 1.5430 0.2255 0.4192 0.039 Uiso 1 1 calc R . .
H6EB H 1.4480 0.1072 0.3695 0.039 Uiso 1 1 calc R . .
C7E C 1.6620(7) 0.0456(5) 0.4747(5) 0.0332(18) Uani 1 1 d D . .
C8E C 1.5354(8) -0.0577(6) 0.4297(6) 0.0392(19) Uani 1 1 d D . .
H8EA H 1.5463 -0.0998 0.4691 0.059 Uiso 1 1 calc R . .
H8EB H 1.5294 -0.0958 0.3695 0.059 Uiso 1 1 calc R . .
H8EC H 1.4532 -0.0405 0.4231 0.059 Uiso 1 1 calc R . .
C9E C 1.7886(8) 0.0117(8) 0.4927(7) 0.047(2) Uani 1 1 d D . .
H9EA H 1.8693 0.0725 0.5201 0.071 Uiso 1 1 calc R . .
H9EB H 1.7847 -0.0311 0.4349 0.071 Uiso 1 1 calc R . .
H9EC H 1.7916 -0.0274 0.5346 0.071 Uiso 1 1 calc R . .
C10E C 1.6792(7) 0.1035(6) 0.3283(5) 0.0271(15) Uani 1 1 d D . .
H10E H 1.7684 0.0952 0.3399 0.033 Uiso 1 1 calc R . .
H10F H 1.6830 0.1667 0.3125 0.033 Uiso 1 1 calc R . .
S1F S 0.61825(17) 0.35560(15) 0.24108(12) 0.0269(4) Uani 1 1 d . . 2
O2F O 0.7476(14) 0.3424(13) 0.2629(10) 0.045(4) Uani 0.406(8) 1 d PU . 2
O3F O 0.4855(19) 0.2656(15) 0.1864(13) 0.069(5) Uani 0.406(8) 1 d PU . 2
O4F O 0.594(2) 0.4186(14) 0.1843(12) 0.047(4) Uani 0.406(8) 1 d PU . 2
O1F O 0.480(2) 0.509(3) 0.454(3) 0.163(14) Uiso 0.406(8) 1 d PD . 2
C1F C 0.6938(15) 0.5253(10) 0.4165(10) 0.029(4) Uiso 0.406(8) 1 d PD . 2
C2F C 0.602(2) 0.544(2) 0.4705(16) 0.080(9) Uiso 0.406(8) 1 d PD . 2
C3F C 0.691(2) 0.627(2) 0.5610(15) 0.073(8) Uiso 0.406(8) 1 d PD . 2
H3F1 H 0.6986 0.6004 0.6125 0.088 Uiso 0.406(8) 1 calc PR . 2
H3F2 H 0.6569 0.6851 0.5701 0.088 Uiso 0.406(8) 1 calc PR . 2
C4F C 0.8249(18) 0.6575(14) 0.5518(11) 0.048(6) Uiso 0.406(8) 1 d PD . 2
H4F H 0.8876 0.7277 0.5926 0.058 Uiso 0.406(8) 1 calc PR . 2
C5F C 0.881(2) 0.5690(15) 0.5632(13) 0.052(6) Uiso 0.406(8) 1 d PD . 2
H5F1 H 0.9752 0.5876 0.5696 0.062 Uiso 0.406(8) 1 calc PR . 2
H5F2 H 0.8759 0.5533 0.6180 0.062 Uiso 0.406(8) 1 calc PR . 2
C6F C 0.791(2) 0.4759(16) 0.4756(15) 0.073(8) Uiso 0.406(8) 1 d PD . 2
H6F1 H 0.7387 0.4200 0.4894 0.088 Uiso 0.406(8) 1 calc PR . 2
H6F2 H 0.8442 0.4495 0.4436 0.088 Uiso 0.406(8) 1 calc PR . 2
C7F C 0.7787(18) 0.6392(13) 0.4469(12) 0.053(6) Uiso 0.406(8) 1 d PD . 2
C8F C 0.907(2) 0.663(2) 0.4179(19) 0.070(8) Uiso 0.406(8) 1 d PD . 2
H8F1 H 0.9601 0.6194 0.4343 0.104 Uiso 0.406(8) 1 calc PR . 2
H8F2 H 0.9631 0.7353 0.4502 0.104 Uiso 0.406(8) 1 calc PR . 2
H8F3 H 0.8750 0.6497 0.3518 0.104 Uiso 0.406(8) 1 calc PR . 2
C9F C 0.718(3) 0.7202(19) 0.4211(19) 0.070(8) Uiso 0.406(8) 1 d PD . 2
H9F1 H 0.7878 0.7874 0.4479 0.105 Uiso 0.406(8) 1 calc PR . 2
H9F2 H 0.6473 0.7230 0.4445 0.105 Uiso 0.406(8) 1 calc PR . 2
H9F3 H 0.6786 0.7016 0.3544 0.105 Uiso 0.406(8) 1 calc PR . 2
C10F C 0.594(2) 0.4261(18) 0.3323(15) 0.079(9) Uiso 0.406(8) 1 d PD . 2
H10I H 0.5148 0.4455 0.3040 0.095 Uiso 1 1 calc R . 2
H10J H 0.5636 0.3758 0.3602 0.095 Uiso 1 1 calc R . 2
O4' O 0.5310(9) 0.3007(7) 0.2791(6) 0.034(2) Uani 0.594(8) 1 d PU . 3
O2' O 0.5451(12) 0.3716(11) 0.1578(9) 0.050(3) Uani 0.594(8) 1 d PU . 3
O3' O 0.6786(11) 0.2740(8) 0.2053(7) 0.046(3) Uani 0.594(8) 1 d PU . 3
O1' O 0.988(2) 0.634(3) 0.454(3) 0.239(16) Uiso 0.594(8) 1 d PD . 3
C1' C 0.7351(13) 0.5490(9) 0.3873(9) 0.042(3) Uiso 0.594(8) 1 d PD . 3
C2' C 0.8742(19) 0.6329(18) 0.4470(18) 0.126(11) Uiso 0.594(8) 1 d PD . 3
C3' C 0.8448(19) 0.7140(16) 0.5072(16) 0.098(8) Uiso 0.594(8) 1 d PD . 3
H3'1 H 0.8671 0.7791 0.4947 0.118 Uiso 0.594(8) 1 calc PR . 3
H3'2 H 0.8968 0.7266 0.5726 0.118 Uiso 0.594(8) 1 calc PR . 3
C4' C 0.6963(19) 0.6711(14) 0.4831(14) 0.099(7) Uiso 0.594(8) 1 d PD . 3
H4' H 0.6652 0.7005 0.5312 0.118 Uiso 0.594(8) 1 calc PR . 3
C5' C 0.626(3) 0.681(2) 0.3871(17) 0.154 Uiso 0.594(8) 1 d PD . 3
H5'1 H 0.5270 0.6557 0.3664 0.185 Uiso 0.594(8) 1 calc PR . 3
H5'2 H 0.6550 0.7529 0.3894 0.185 Uiso 0.594(8) 1 calc PR . 3
C6' C 0.673(3) 0.612(2) 0.3227(15) 0.119(9) Uiso 0.594(8) 1 d PD . 3
H6'1 H 0.7423 0.6537 0.3080 0.143 Uiso 0.594(8) 1 calc PR . 3
H6'2 H 0.5970 0.5657 0.2653 0.143 Uiso 0.594(8) 1 calc PR . 3
C7' C 0.6643(16) 0.5535(13) 0.4536(12) 0.076(6) Uiso 0.594(8) 1 d PD . 3
C8' C 0.5004(15) 0.4936(16) 0.4065(15) 0.074(6) Uiso 0.594(8) 1 d PD . 3
H8'1 H 0.4646 0.5003 0.4542 0.110 Uiso 0.594(8) 1 calc PR . 3
H8'2 H 0.4820 0.4209 0.3750 0.110 Uiso 0.594(8) 1 calc PR . 3
H8'3 H 0.4577 0.5240 0.3625 0.110 Uiso 0.594(8) 1 calc PR . 3
C9' C 0.716(2) 0.5048(17) 0.5248(14) 0.090(7) Uiso 0.594(8) 1 d PD . 3
H9'1 H 0.6675 0.5091 0.5652 0.134 Uiso 0.594(8) 1 calc PR . 3
H9'2 H 0.8121 0.5412 0.5609 0.134 Uiso 0.594(8) 1 calc PR . 3
H9'3 H 0.7021 0.4328 0.4941 0.134 Uiso 0.594(8) 1 calc PR . 3
C10' C 0.7586(15) 0.4531(11) 0.3332(10) 0.050(4) Uiso 0.594(8) 1 d PD . 3
O1W O 0.5805(6) 0.6993(4) 0.1456(5) 0.0465(15) Uani 1 1 d . A 4
O2W O 1.3817(5) -0.1641(5) -0.0101(5) 0.0575(19) Uani 1 1 d . B 4
C1X C 1.2215(19) -0.403(2) -0.6144(14) 0.146(8) Uani 1 1 d . C 4
Cl1X Cl 1.3270(6) -0.2918(4) -0.5282(4) 0.1459(19) Uani 1 1 d . C 4
Cl2X Cl 1.0989(7) -0.3950(5) -0.7028(4) 0.1241(19) Uani 0.80 1 d P C 4
Cl3X Cl 1.184(3) -0.462(2) -0.704(3) 0.21(2) Uani 0.20 1 d P C 4
C1Y C 1.7416(16) -0.1333(13) -0.2209(10) 0.100(5) Uani 1 1 d . D 4
Cl1Y Cl 1.9136(4) -0.0606(4) -0.1530(3) 0.1143(14) Uani 1 1 d . D 4
Cl2Y Cl 1.6985(6) -0.1145(5) -0.3343(3) 0.0886(17) Uani 0.68 1 d P D 4
Cl3Y Cl 1.8302(12) -0.1953(10) -0.2018(9) 0.040(3) Uiso 0.16 1 d P D 4
Cl4Y Cl 1.7895(16) -0.0606(11) -0.3110(10) 0.042(3) Uiso 0.16 1 d P D 4

loop_
_atom_site_aniso_label
_atom_site_aniso_U_11
_atom_site_aniso_U_22
_atom_site_aniso_U_33
_atom_site_aniso_U_23
_atom_site_aniso_U_13
_atom_site_aniso_U_12
Ag1 0.0287(3) 0.0186(3) 0.0642(4) 0.0102(3) 0.0167(3) 0.0065(2)
Ag2 0.0332(3) 0.0363(3) 0.0683(4) 0.0358(3) 0.0244(3) 0.0190(3)
Ag3 0.0521(4) 0.0642(5) 0.0589(4) 0.0388(4) 0.0401(3) 0.0328(4)
Ag4 0.0691(4) 0.0275(3) 0.0280(3) 0.0065(2) 0.0194(3) 0.0081(3)
S1A 0.0480(11) 0.0209(9) 0.0371(10) 0.0078(8) 0.0299(9) 0.0120(8)
S2A 0.0455(12) 0.0274(11) 0.0602(15) 0.0182(10) -0.0208(11) 0.0032(10)
N1A 0.025(3) 0.011(3) 0.033(3) 0.007(2) 0.007(3) 0.001(2)
N2A 0.025(3) 0.024(3) 0.027(3) 0.008(2) 0.012(2) 0.010(3)
C1A 0.033(4) 0.020(3) 0.028(4) 0.012(3) 0.016(3) 0.017(3)
C2A 0.031(4) 0.018(3) 0.034(4) 0.016(3) 0.024(3) 0.013(3)
C3A 0.025(4) 0.038(4) 0.046(5) 0.025(4) 0.018(3) 0.017(3)
C4A 0.056(5) 0.063(6) 0.048(5) 0.042(5) 0.039(4) 0.044(5)
C5A 0.037(4) 0.043(5) 0.047(5) 0.030(4) 0.027(4) 0.023(4)
C6A 0.025(4) 0.029(4) 0.047(5) 0.017(3) 0.018(3) 0.014(3)
C7A 0.031(4) 0.020(3) 0.022(3) 0.010(3) 0.012(3) 0.012(3)
C8A 0.028(3) 0.020(3) 0.017(3) 0.004(3) 0.013(3) 0.013(3)
C9A 0.026(3) 0.014(3) 0.030(4) 0.010(3) 0.011(3) 0.010(3)
C10A 0.023(4) 0.030(4) 0.052(5) 0.019(4) 0.018(3) 0.016(3)
C11A 0.030(4) 0.024(4) 0.032(4) 0.002(3) 0.015(3) 0.012(3)
C12A 0.025(4) 0.021(4) 0.031(4) 0.000(3) 0.008(3) 0.000(3)
C13A 0.016(3) 0.021(3) 0.023(3) 0.003(3) 0.004(3) 0.005(3)
C14A 0.021(3) 0.022(4) 0.034(4) 0.009(3) 0.007(3) 0.006(3)
C15A 0.036(4) 0.023(4) 0.038(5) 0.002(3) 0.004(3) -0.001(3)
C16A 0.049(5) 0.023(4) 0.025(4) 0.012(3) 0.020(3) 0.007(3)
S1B 0.0595(13) 0.0407(11) 0.0510(12) 0.0313(10) 0.0456(11) 0.0348(10)
S2B 0.0230(9) 0.0223(9) 0.0352(10) 0.0060(8) 0.0057(7) 0.0045(7)
N1B 0.019(3) 0.020(3) 0.022(3) 0.006(2) 0.005(2) 0.007(2)
N2B 0.022(3) 0.025(3) 0.019(3) 0.009(2) 0.012(2) 0.011(2)
C1B 0.021(3) 0.014(3) 0.022(3) 0.008(3) 0.010(3) 0.005(3)
C2B 0.024(3) 0.021(3) 0.021(3) 0.011(3) 0.012(3) 0.009(3)
C3B 0.030(4) 0.028(4) 0.028(4) 0.013(3) 0.007(3) -0.003(3)
C4B 0.051(5) 0.020(4) 0.022(4) -0.005(3) 0.007(3) -0.007(4)
C5B 0.085(7) 0.038(5) 0.035(5) 0.018(4) 0.039(5) 0.033(5)
C6B 0.034(4) 0.026(4) 0.035(4) 0.014(3) 0.024(3) 0.014(3)
C7B 0.022(3) 0.014(3) 0.028(4) 0.008(3) 0.009(3) 0.008(3)
C8B 0.020(3) 0.014(3) 0.020(3) 0.004(2) 0.006(3) 0.003(3)
C9B 0.023(3) 0.014(3) 0.022(3) 0.004(3) 0.011(3) 0.007(3)
C10B 0.034(4) 0.019(4) 0.039(4) 0.009(3) 0.021(3) 0.006(3)
C11B 0.048(5) 0.039(5) 0.031(4) 0.019(4) 0.026(4) 0.016(4)
C12B 0.036(4) 0.035(4) 0.031(4) 0.017(3) 0.010(3) 0.014(3)
C13B 0.021(3) 0.029(4) 0.034(4) 0.018(3) 0.011(3) 0.005(3)
C14B 0.012(3) 0.017(3) 0.030(4) 0.010(3) 0.010(3) 0.002(3)
C15B 0.030(4) 0.027(4) 0.043(5) 0.014(3) -0.003(3) 0.009(3)
C16B 0.040(4) 0.029(4) 0.028(4) 0.014(3) 0.022(3) 0.021(3)
S1C 0.0193(8) 0.0280(10) 0.0397(11) -0.0079(8) 0.0097(8) 0.0065(7)
O1C 0.047(3) 0.027(3) 0.039(3) 0.004(2) 0.011(3) 0.000(3)
O2C 0.019(3) 0.043(3) 0.058(4) -0.017(3) 0.012(2) 0.006(2)
O3C 0.033(3) 0.028(3) 0.056(4) 0.000(3) 0.020(3) 0.011(2)
O4C 0.036(3) 0.043(3) 0.034(3) -0.005(3) 0.012(2) 0.016(3)
C1C 0.026(4) 0.030(4) 0.031(4) 0.007(3) 0.016(3) 0.002(3)
C2C 0.032(4) 0.020(4) 0.035(4) -0.001(3) 0.014(3) -0.003(3)
C3C 0.063(6) 0.039(5) 0.039(5) -0.006(4) 0.024(4) 0.001(4)
C4C 0.077(7) 0.058(6) 0.047(6) 0.013(5) 0.043(5) -0.005(6)
C5C 0.064(6) 0.045(5) 0.045(6) 0.012(4) 0.012(5) -0.005(5)
C6C 0.040(4) 0.021(4) 0.036(4) 0.002(3) 0.014(4) -0.005(3)
C7C 0.047(5) 0.032(5) 0.052(5) -0.011(4) 0.028(4) -0.011(4)
C8C 0.052(6) 0.044(5) 0.062(6) 0.002(5) 0.036(5) -0.012(4)
C9C 0.046(5) 0.049(6) 0.087(8) -0.012(5) 0.043(5) 0.001(5)
C10C 0.022(4) 0.026(4) 0.041(5) -0.002(3) 0.009(3) 0.003(3)
S1D 0.0199(8) 0.0178(8) 0.0211(8) 0.0040(6) 0.0102(6) 0.0070(7)
O1D 0.034(3) 0.034(3) 0.041(3) 0.002(2) 0.012(2) 0.016(3)
O2D 0.035(3) 0.023(3) 0.031(3) 0.012(2) 0.015(2) 0.007(2)
O3D 0.027(2) 0.022(2) 0.026(2) 0.007(2) 0.012(2) 0.012(2)
O4D 0.029(2) 0.033(3) 0.035(3) 0.015(2) 0.020(2) 0.023(2)
C1D 0.028(4) 0.018(3) 0.028(4) 0.003(3) 0.009(3) 0.005(3)
C2D 0.027(4) 0.021(4) 0.032(4) 0.003(3) 0.010(3) 0.004(3)
C3D 0.059(5) 0.021(4) 0.050(5) 0.007(4) 0.027(4) 0.018(4)
C4D 0.041(4) 0.018(4) 0.033(4) -0.006(3) 0.003(3) -0.006(3)
C5D 0.046(5) 0.030(5) 0.056(6) 0.003(4) 0.024(4) -0.009(4)
C6D 0.039(4) 0.027(4) 0.041(5) 0.003(3) 0.023(4) 0.000(4)
C7D 0.033(4) 0.033(4) 0.025(4) -0.001(3) 0.001(3) 0.009(3)
C8D 0.033(5) 0.038(5) 0.067(6) -0.004(4) -0.014(4) 0.006(4)
C9D 0.080(7) 0.046(5) 0.017(4) -0.003(3) 0.018(4) 0.008(5)
C10D 0.025(3) 0.019(3) 0.023(3) 0.005(3) 0.005(3) 0.005(3)
S1E 0.0219(8) 0.0293(9) 0.0279(9) 0.0012(7) 0.0130(7) 0.0065(7)
O2E 0.046(3) 0.025(3) 0.052(4) 0.006(2) 0.028(3) 0.010(2)
O3E 0.019(2) 0.062(4) 0.037(3) 0.001(3) 0.015(2) 0.008(3)
O4E 0.036(3) 0.050(3) 0.031(3) 0.010(2) 0.021(2) 0.019(3)
O1E 0.069(4) 0.035(4) 0.055(4) 0.007(3) 0.024(3) -0.014(3)
C1E 0.027(4) 0.021(4) 0.027(4) 0.007(3) 0.007(3) 0.009(3)
C2E 0.048(5) 0.034(5) 0.036(5) -0.001(4) 0.018(4) 0.003(4)
C3E 0.064(6) 0.053(6) 0.041(5) -0.004(4) 0.017(5) -0.004(5)
C4E 0.053(5) 0.056(6) 0.032(4) 0.020(4) 0.020(4) 0.016(5)
C5E 0.056(5) 0.043(5) 0.034(4) 0.009(4) 0.024(4) 0.018(4)
C6E 0.039(4) 0.029(4) 0.038(4) 0.010(3) 0.020(3) 0.020(3)
C7E 0.038(4) 0.025(4) 0.030(4) 0.008(3) 0.005(3) 0.012(3)
C8E 0.044(5) 0.033(4) 0.042(5) 0.017(4) 0.019(4) 0.008(4)
C9E 0.034(4) 0.060(6) 0.057(6) 0.037(5) 0.012(4) 0.021(4)
C10E 0.025(3) 0.024(4) 0.033(4) 0.009(3) 0.012(3) 0.007(3)
S1F 0.0229(8) 0.0358(10) 0.0249(9) 0.0104(8) 0.0114(7) 0.0119(8)
O2F 0.037(5) 0.056(6) 0.041(6) 0.012(4) 0.011(4) 0.025(4)
O3F 0.067(7) 0.070(7) 0.071(7) 0.024(5) 0.027(5) 0.023(5)
O4F 0.061(6) 0.040(6) 0.044(6) 0.019(4) 0.016(4) 0.028(5)
O4' 0.037(4) 0.027(4) 0.025(4) 0.011(3) 0.008(3) -0.009(3)
O2' 0.038(5) 0.056(5) 0.049(5) 0.031(4) 0.008(3) 0.007(4)
O3' 0.054(4) 0.043(4) 0.050(5) 0.018(3) 0.023(3) 0.023(4)
O1W 0.036(3) 0.033(3) 0.067(4) 0.010(3) 0.024(3) 0.007(3)
O2W 0.028(3) 0.046(4) 0.072(4) -0.019(3) 0.019(3) 0.007(3)
C1X 0.106(13) 0.20(2) 0.098(13) 0.048(15) 0.018(10) 0.017(14)
Cl1X 0.178(5) 0.095(3) 0.120(4) 0.003(3) 0.049(3) 0.014(3)
Cl2X 0.148(5) 0.115(4) 0.101(4) 0.027(3) 0.049(3) 0.040(4)
Cl3X 0.114(17) 0.100(16) 0.24(3) -0.054(19) -0.09(2) 0.061(14)
C1Y 0.121(11) 0.133(13) 0.074(9) 0.033(9) 0.040(8) 0.089(11)
Cl1Y 0.075(2) 0.156(4) 0.133(3) 0.067(3) 0.047(2) 0.048(2)
Cl2Y 0.097(4) 0.162(5) 0.039(2) 0.042(3) 0.036(2) 0.080(4)

loop_
_atom_type_symbol
_atom_type_description
_atom_type_scat_dispersion_real
_atom_type_scat_dispersion_imag
_atom_type_scat_source
C C 0.0033 0.0016 'International Tables Vol C Tables 4.2.6.8 and 6.1.1.4'
H H 0.0000 0.0000 'International Tables Vol C Tables 4.2.6.8 and 6.1.1.4'
N N 0.0061 0.0033 'International Tables Vol C Tables 4.2.6.8 and 6.1.1.4'
O O 0.0106 0.0060 'International Tables Vol C Tables 4.2.6.8 and 6.1.1.4'
S S 0.1246 0.1234 'International Tables Vol C Tables 4.2.6.8 and 6.1.1.4'
Ag Ag -0.8971 1.1015 'International Tables Vol C Tables 4.2.6.8 and 6.1.1.4'
Cl Cl 0.1484 0.1585 'International Tables Vol C Tables 4.2.6.8 and 6.1.1.4'

loop_
_geom_angle_atom_site_label_1
_geom_angle_atom_site_label_2
_geom_angle_atom_site_label_3
_geom_angle
_geom_angle_site_symmetry_1
_geom_angle_site_symmetry_3
_geom_angle_publ_flag
S2B Ag1 S1A 164.25(7) 1_565 . ?
S2B Ag1 O2C 96.44(17) 1_565 . ?
S1A Ag1 O2C 95.99(16) . . ?
O3F Ag2 S1B 80.5(5) 1_655 . ?
O3F Ag2 S2A 111.0(5) 1_655 . ?
S1B Ag2 S2A 163.18(9) . . ?
O3F Ag3 O4E 116.2(5) 1_655 . ?
O3F Ag3 O3D 102.2(5) 1_655 . ?
O4E Ag3 O3D 108.80(17) . . ?
O3F Ag3 S1B 81.9(5) 1_655 . ?
O4E Ag3 S1B 134.96(15) . . ?
O3D Ag3 S1B 106.48(11) . . ?
O4F Ag4 O2' 16.6(4) . . ?
O4F Ag4 O2D 110.7(4) . 1_455 ?
O2' Ag4 O2D 98.4(4) . 1_455 ?
O4F Ag4 O4C 128.1(5) . . ?
O2' Ag4 O4C 124.9(3) . . ?
O2D Ag4 O4C 104.35(17) 1_455 . ?
O4F Ag4 S1A 91.8(5) . . ?
O2' Ag4 S1A 105.7(3) . . ?
O2D Ag4 S1A 101.57(13) 1_455 . ?
O4C Ag4 S1A 117.51(15) . . ?
C7A S1A Ag1 107.9(2) . . ?
C7A S1A Ag4 102.8(2) . . ?
Ag1 S1A Ag4 85.87(7) . . ?
C14A S2A Ag2 103.8(3) . . ?
C14A N1A C1A 119.7(6) . . ?
C14A N1A C15A 124.4(6) . . ?
C1A N1A C15A 115.8(6) . . ?
C7A N2A C8A 121.4(6) . . ?
C7A N2A C16A 124.1(6) . . ?
C8A N2A C16A 114.4(5) . . ?
C2A C1A C6A 121.1(6) . . ?
C2A C1A N1A 120.2(6) . . ?
C6A C1A N1A 118.7(6) . . ?
C1A C2A C3A 119.1(6) . . ?
C1A C2A C7A 119.7(6) . . ?
C3A C2A C7A 121.2(6) . . ?
C4A C3A C2A 119.7(7) . . ?
C4A C3A H3AA 120.2 . . ?
C2A C3A H3AA 120.2 . . ?
C3A C4A C5A 120.6(7) . . ?
C3A C4A H4AB 119.7 . . ?
C5A C4A H4AB 119.7 . . ?
C6A C5A C4A 119.9(7) . . ?
C6A C5A H5AA 120.0 . . ?
C4A C5A H5AA 120.0 . . ?
C5A C6A C1A 119.7(7) . . ?
C5A C6A H6AA 120.2 . . ?
C1A C6A H6AA 120.2 . . ?
N2A C7A C2A 117.2(6) . . ?
N2A C7A S1A 121.3(6) . . ?
C2A C7A S1A 121.6(5) . . ?
C13A C8A C9A 121.8(6) . . ?
C13A C8A N2A 119.3(6) . . ?
C9A C8A N2A 118.7(6) . . ?
C10A C9A C8A 118.8(6) . . ?
C10A C9A C14A 120.4(6) . . ?
C8A C9A C14A 120.8(6) . . ?
C9A C10A C11A 119.4(6) . . ?
C9A C10A H10G 120.3 . . ?
C11A C10A H10G 120.3 . . ?
C12A C11A C10A 120.2(6) . . ?
C12A C11A H11A 119.9 . . ?
C10A C11A H11A 119.9 . . ?
C11A C12A C13A 120.4(6) . . ?
C11A C12A H12A 119.8 . . ?
C13A C12A H12A 119.8 . . ?
C8A C13A C12A 119.3(6) . . ?
C8A C13A H13A 120.4 . . ?
C12A C13A H13A 120.4 . . ?
N1A C14A C9A 117.3(6) . . ?
N1A C14A S2A 122.0(5) . . ?
C9A C14A S2A 120.6(5) . . ?
N1A C15A H15A 109.5 . . ?
N1A C15A H15B 109.5 . . ?
H15A C15A H15B 109.5 . . ?
N1A C15A H15C 109.5 . . ?
H15A C15A H15C 109.5 . . ?
H15B C15A H15C 109.5 . . ?
N2A C16A H16A 109.5 . . ?
N2A C16A H16B 109.5 . . ?
H16A C16A H16B 109.5 . . ?
N2A C16A H16C 109.5 . . ?
H16A C16A H16C 109.5 . . ?
H16B C16A H16C 109.5 . . ?
C7B S1B Ag2 108.0(2) . . ?
C7B S1B Ag3 111.4(2) . . ?
Ag2 S1B Ag3 87.67(8) . . ?
C14B S2B Ag1 101.3(2) . 1_545 ?
C14B N1B C1B 122.1(5) . . ?
C14B N1B C15B 121.4(5) . . ?
C1B N1B C15B 116.5(5) . . ?
C7B N2B C8B 121.8(6) . . ?
C7B N2B C16B 121.8(6) . . ?
C8B N2B C16B 116.5(5) . . ?
C6B C1B C2B 121.7(6) . . ?
C6B C1B N1B 119.3(6) . . ?
C2B C1B N1B 118.9(5) . . ?
C3B C2B C1B 117.3(6) . . ?
C3B C2B C7B 122.5(6) . . ?
C1B C2B C7B 120.1(6) . . ?
C4B C3B C2B 120.7(7) . . ?
C4B C3B H3BA 119.7 . . ?
C2B C3B H3BA 119.7 . . ?
C3B C4B C5B 120.8(7) . . ?
C3B C4B H4BA 119.6 . . ?
C5B C4B H4BA 119.6 . . ?
C6B C5B C4B 120.2(7) . . ?
C6B C5B H5BA 119.9 . . ?
C4B C5B H5BA 119.9 . . ?
C1B C6B C5B 119.3(7) . . ?
C1B C6B H6BA 120.3 . . ?
C5B C6B H6BA 120.3 . . ?
N2B C7B C2B 117.8(6) . . ?
N2B C7B S1B 122.5(5) . . ?
C2B C7B S1B 119.8(5) . . ?
C13B C8B C9B 122.7(6) . . ?
C13B C8B N2B 119.1(6) . . ?
C9B C8B N2B 118.2(6) . . ?
C8B C9B C10B 118.1(6) . . ?
C8B C9B C14B 120.5(6) . . ?
C10B C9B C14B 121.4(6) . . ?
C11B C10B C9B 118.3(7) . . ?
C11B C10B H10H 120.9 . . ?
C9B C10B H10H 120.9 . . ?
C10B C11B C12B 123.1(7) . . ?
C10B C11B H11B 118.5 . . ?
C12B C11B H11B 118.5 . . ?
C11B C12B C13B 118.8(7) . . ?
C11B C12B H12B 120.6 . . ?
C13B C12B H12B 120.6 . . ?
C8B C13B C12B 119.0(7) . . ?
C8B C13B H13B 120.5 . . ?
C12B C13B H13B 120.5 . . ?
N1B C14B C9B 117.1(5) . . ?
N1B C14B S2B 123.0(5) . . ?
C9B C14B S2B 119.9(5) . . ?
N1B C15B H15D 109.5 . . ?
N1B C15B H15E 109.5 . . ?
H15D C15B H15E 109.5 . . ?
N1B C15B H15F 109.5 . . ?
H15D C15B H15F 109.5 . . ?
H15E C15B H15F 109.5 . . ?
N2B C16B H16D 109.5 . . ?
N2B C16B H16E 109.5 . . ?
H16D C16B H16E 109.5 . . ?
N2B C16B H16F 109.5 . . ?
H16D C16B H16F 109.5 . . ?
H16E C16B H16F 109.5 . . ?
O2C S1C O3C 113.0(4) . . ?
O2C S1C O4C 111.0(4) . . ?
O3C S1C O4C 112.9(3) . . ?
O2C S1C C10C 106.3(3) . . ?
O3C S1C C10C 108.4(4) . . ?
O4C S1C C10C 104.6(4) . . ?
S1C O2C Ag1 116.5(3) . . ?
S1C O4C Ag4 108.2(3) . . ?
C10C C1C C6C 116.7(6) . . ?
C10C C1C C2C 109.3(6) . . ?
C6C C1C C2C 102.4(6) . . ?
C10C C1C C7C 123.4(6) . . ?
C6C C1C C7C 102.8(7) . . ?
C2C C1C C7C 99.1(6) . . ?
O1C C2C C3C 127.4(7) . . ?
O1C C2C C1C 125.0(7) . . ?
C3C C2C C1C 107.5(7) . . ?
C2C C3C C4C 100.7(7) . . ?
C2C C3C H3CA 111.6 . . ?
C4C C3C H3CA 111.6 . . ?
C2C C3C H3CB 111.6 . . ?
C4C C3C H3CB 111.6 . . ?
H3CA C3C H3CB 109.4 . . ?
C5C C4C C3C 109.1(8) . . ?
C5C C4C C7C 104.4(8) . . ?
C3C C4C C7C 103.4(8) . . ?
C5C C4C H4CA 113.0 . . ?
C3C C4C H4CA 113.0 . . ?
C7C C4C H4CA 113.0 . . ?
C4C C5C C6C 102.1(8) . . ?
C4C C5C H5CA 111.4 . . ?
C6C C5C H5CA 111.4 . . ?
C4C C5C H5CB 111.4 . . ?
C6C C5C H5CB 111.4 . . ?
H5CA C5C H5CB 109.2 . . ?
C1C C6C C5C 104.3(7) . . ?
C1C C6C H6CA 110.9 . . ?
C5C C6C H6CA 110.9 . . ?
C1C C6C H6CB 110.9 . . ?
C5C C6C H6CB 110.9 . . ?
H6CA C6C H6CB 108.9 . . ?
C9C C7C C8C 111.6(8) . . ?
C9C C7C C1C 111.8(8) . . ?
C8C C7C C1C 114.7(7) . . ?
C9C C7C C4C 115.3(8) . . ?
C8C C7C C4C 110.4(9) . . ?
C1C C7C C4C 91.8(6) . . ?
C7C C8C H8CA 109.5 . . ?
C7C C8C H8CB 109.5 . . ?
H8CA C8C H8CB 109.5 . . ?
C7C C8C H8CC 109.5 . . ?
H8CA C8C H8CC 109.5 . . ?
H8CB C8C H8CC 109.5 . . ?
C7C C9C H9CA 109.5 . . ?
C7C C9C H9CB 109.5 . . ?
H9CA C9C H9CB 109.5 . . ?
C7C C9C H9CC 109.5 . . ?
H9CA C9C H9CC 109.5 . . ?
H9CB C9C H9CC 109.5 . . ?
C1C C10C S1C 120.1(6) . . ?
C1C C10C H10B 107.3 . . ?
S1C C10C H10B 107.3 . . ?
C1C C10C H10C 107.3 . . ?
S1C C10C H10C 107.3 . . ?
H10B C10C H10C 106.9 . . ?
O4D S1D O3D 112.7(3) . . ?
O4D S1D O2D 113.2(3) . . ?
O3D S1D O2D 112.1(3) . . ?
O4D S1D C10D 106.8(3) . . ?
O3D S1D C10D 107.9(3) . . ?
O2D S1D C10D 103.4(3) . . ?
S1D O2D Ag4 112.9(3) . 1_655 ?
S1D O3D Ag3 119.6(3) . . ?
C2D C1D C10D 112.9(6) . . ?
C2D C1D C6D 105.1(6) . . ?
C10D C1D C6D 119.5(6) . . ?
C2D C1D C7D 99.4(5) . . ?
C10D C1D C7D 115.8(6) . . ?
C6D C1D C7D 101.7(6) . . ?
O1D C2D C1D 126.8(6) . . ?
O1D C2D C3D 127.8(7) . . ?
C1D C2D C3D 105.3(6) . . ?
C4D C3D C2D 102.6(6) . . ?
C4D C3D H3DC 111.2 . . ?
C2D C3D H3DC 111.2 . . ?
C4D C3D H3DD 111.2 . . ?
C2D C3D H3DD 111.2 . . ?
H3DC C3D H3DD 109.2 . . ?
C5D C4D C3D 106.7(7) . . ?
C5D C4D C7D 103.4(7) . . ?
C3D C4D C7D 102.4(6) . . ?
C5D C4D H4DA 114.4 . . ?
C3D C4D H4DA 114.4 . . ?
C7D C4D H4DA 114.4 . . ?
C4D C5D C6D 102.9(7) . . ?
C4D C5D H5DA 111.2 . . ?
C6D C5D H5DA 111.2 . . ?
C4D C5D H5DB 111.2 . . ?
C6D C5D H5DB 111.2 . . ?
H5DA C5D H5DB 109.1 . . ?
C5D C6D C1D 105.2(6) . . ?
C5D C6D H6DA 110.7 . . ?
C1D C6D H6DA 110.7 . . ?
C5D C6D H6DB 110.7 . . ?
C1D C6D H6DB 110.7 . . ?
H6DA C6D H6DB 108.8 . . ?
C8D C7D C9D 110.1(8) . . ?
C8D C7D C1D 113.3(7) . . ?
C9D C7D C1D 111.6(6) . . ?
C8D C7D C4D 112.9(7) . . ?
C9D C7D C4D 115.0(7) . . ?
C1D C7D C4D 93.0(6) . . ?
C7D C8D H8DA 109.5 . . ?
C7D C8D H8DB 109.5 . . ?
H8DA C8D H8DB 109.5 . . ?
C7D C8D H8DC 109.5 . . ?
H8DA C8D H8DC 109.5 . . ?
H8DB C8D H8DC 109.5 . . ?
C7D C9D H9DA 109.5 . . ?
C7D C9D H9DB 109.5 . . ?
H9DA C9D H9DB 109.5 . . ?
C7D C9D H9DC 109.5 . . ?
H9DA C9D H9DC 109.5 . . ?
H9DB C9D H9DC 109.5 . . ?
C1D C10D S1D 115.5(5) . . ?
C1D C10D H10A 108.4 . . ?
S1D C10D H10A 108.4 . . ?
C1D C10D H10D 108.4 . . ?
S1D C10D H10D 108.4 . . ?
H10A C10D H10D 107.5 . . ?
O3E S1E O2E 114.5(4) . . ?
O3E S1E O4E 111.5(3) . . ?
O2E S1E O4E 111.3(3) . . ?
O3E S1E C10E 107.1(3) . . ?
O2E S1E C10E 107.9(3) . . ?
O4E S1E C10E 103.7(3) . . ?
S1E O4E Ag3 109.5(3) . . ?
C10E C1E C2E 109.0(6) . . ?
C10E C1E C7E 124.7(6) . . ?
C2E C1E C7E 99.2(6) . . ?
C10E C1E C6E 116.2(5) . . ?
C2E C1E C6E 101.6(6) . . ?
C7E C1E C6E 102.8(6) . . ?
O1E C2E C3E 125.3(8) . . ?
O1E C2E C1E 126.5(8) . . ?
C3E C2E C1E 108.2(7) . . ?
C2E C3E C4E 101.0(7) . . ?
C2E C3E H3EA 111.6 . . ?
C4E C3E H3EA 111.6 . . ?
C2E C3E H3EB 111.6 . . ?
C4E C3E H3EB 111.6 . . ?
H3EA C3E H3EB 109.4 . . ?
C5E C4E C3E 106.8(8) . . ?
C5E C4E C7E 103.0(6) . . ?
C3E C4E C7E 102.9(7) . . ?
C5E C4E H4EA 114.3 . . ?
C3E C4E H4EA 114.3 . . ?
C7E C4E H4EA 114.3 . . ?
C4E C5E C6E 104.3(6) . . ?
C4E C5E H5EA 110.9 . . ?
C6E C5E H5EA 110.9 . . ?
C4E C5E H5EB 110.9 . . ?
C6E C5E H5EB 110.9 . . ?
H5EA C5E H5EB 108.9 . . ?
C5E C6E C1E 102.1(6) . . ?
C5E C6E H6EA 111.3 . . ?
C1E C6E H6EA 111.3 . . ?
C5E C6E H6EB 111.3 . . ?
C1E C6E H6EB 111.3 . . ?
H6EA C6E H6EB 109.2 . . ?
C9E C7E C4E 116.6(6) . . ?
C9E C7E C1E 112.9(6) . . ?
C4E C7E C1E 94.2(6) . . ?
C9E C7E C8E 106.2(6) . . ?
C4E C7E C8E 111.3(7) . . ?
C1E C7E C8E 115.8(6) . . ?
C7E C8E H8EA 109.5 . . ?
C7E C8E H8EB 109.5 . . ?
H8EA C8E H8EB 109.5 . . ?
C7E C8E H8EC 109.5 . . ?
H8EA C8E H8EC 109.5 . . ?
H8EB C8E H8EC 109.5 . . ?
C7E C9E H9EA 109.5 . . ?
C7E C9E H9EB 109.5 . . ?
H9EA C9E H9EB 109.5 . . ?
C7E C9E H9EC 109.5 . . ?
H9EA C9E H9EC 109.5 . . ?
H9EB C9E H9EC 109.5 . . ?
C1E C10E S1E 119.9(5) . . ?
C1E C10E H10E 107.4 . . ?
S1E C10E H10E 107.4 . . ?
C1E C10E H10F 107.4 . . ?
S1E C10E H10F 107.4 . . ?
H10E C10E H10F 106.9 . . ?
O2F S1F O4F 114.3(10) . . ?
O2F S1F O3F 122.9(10) . . ?
O4F S1F O3F 97.8(11) . . ?
O2F S1F C10F 115.3(10) . . ?
O4F S1F C10F 98.1(12) . . ?
O3F S1F C10F 104.5(11) . . ?
S1F O3F Ag3 126.1(11) . 1_455 ?
S1F O3F Ag2 121.4(11) . 1_455 ?
Ag3 O3F Ag2 97.3(7) 1_455 1_455 ?
S1F O4F Ag4 156.7(11) . . ?
C7F C1F C2F 96.1(13) . . ?
C7F C1F C10F 145.6(16) . . ?
C2F C1F C10F 100.8(14) . . ?
C7F C1F C6F 104.9(12) . . ?
C2F C1F C6F 102.6(16) . . ?
C10F C1F C6F 100.4(14) . . ?
O1F C2F C3F 118(2) . . ?
O1F C2F C1F 136(2) . . ?
C3F C2F C1F 106.9(14) . . ?
C2F C3F C4F 102.6(14) . . ?
C2F C3F H3F1 111.2 . . ?
C4F C3F H3F1 111.2 . . ?
C2F C3F H3F2 111.2 . . ?
C4F C3F H3F2 111.2 . . ?
H3F1 C3F H3F2 109.2 . . ?
C3F C4F C5F 104.4(17) . . ?
C3F C4F C7F 101.6(13) . . ?
C5F C4F C7F 103.3(13) . . ?
C3F C4F H4F 115.2 . . ?
C5F C4F H4F 115.2 . . ?
C7F C4F H4F 115.2 . . ?
C6F C5F C4F 105.8(13) . . ?
C6F C5F H5F1 110.6 . . ?
C4F C5F H5F1 110.6 . . ?
C6F C5F H5F2 110.6 . . ?
C4F C5F H5F2 110.6 . . ?
H5F1 C5F H5F2 108.7 . . ?
C5F C6F C1F 101.7(12) . . ?
C5F C6F H6F1 111.4 . . ?
C1F C6F H6F1 111.4 . . ?
C5F C6F H6F2 111.4 . . ?
C1F C6F H6F2 111.4 . . ?
H6F1 C6F H6F2 109.3 . . ?
C9F C7F C1F 122.5(16) . . ?
C9F C7F C4F 111.3(15) . . ?
C1F C7F C4F 95.3(11) . . ?
C9F C7F C8F 100.2(15) . . ?
C1F C7F C8F 116.5(15) . . ?
C4F C7F C8F 111.4(15) . . ?
C7F C8F H8F1 109.5 . . ?
C7F C8F H8F2 109.5 . . ?
H8F1 C8F H8F2 109.5 . . ?
C7F C8F H8F3 109.5 . . ?
H8F1 C8F H8F3 109.5 . . ?
H8F2 C8F H8F3 109.5 . . ?
C7F C9F H9F1 109.5 . . ?
C7F C9F H9F2 109.5 . . ?
H9F1 C9F H9F2 109.5 . . ?
C7F C9F H9F3 109.5 . . ?
H9F1 C9F H9F3 109.5 . . ?
H9F2 C9F H9F3 109.5 . . ?
C1F C10F S1F 130.2(18) . . ?
C1F C10F H10I 104.7 . . ?
S1F C10F H10I 104.7 . . ?
C1F C10F H10J 104.7 . . ?
S1F C10F H10J 104.7 . . ?
H10I C10F H10J 105.7 . . ?
C7' C1' C2' 102.2(13) . . ?
C7' C1' C10' 127.3(12) . . ?
C2' C1' C10' 108.1(12) . . ?
C7' C1' C6' 104.3(12) . . ?
C2' C1' C6' 97.5(15) . . ?
C10' C1' C6' 113.0(12) . . ?
O1' C2' C3' 124(2) . . ?
O1' C2' C1' 131(2) . . ?
C3' C2' C1' 104.5(14) . . ?
C2' C3' C4' 104.5(14) . . ?
C2' C3' H3'1 110.9 . . ?
C4' C3' H3'1 110.8 . . ?
C2' C3' H3'2 110.8 . . ?
C4' C3' H3'2 110.9 . . ?
H3'1 C3' H3'2 108.9 . . ?
C3' C4' C7' 104.8(14) . . ?
C3' C4' C5' 105.5(18) . . ?
C7' C4' C5' 99.3(14) . . ?
C3' C4' H4' 115.2 . . ?
C7' C4' H4' 115.2 . . ?
C5' C4' H4' 115.2 . . ?
C6' C5' C4' 103.8(14) . . ?
C6' C5' H5'1 111.0 . . ?
C4' C5' H5'1 111.0 . . ?
C6' C5' H5'2 111.0 . . ?
C4' C5' H5'2 111.0 . . ?
H5'1 C5' H5'2 109.0 . . ?
C5' C6' C1' 100.4(13) . . ?
C5' C6' H6'1 111.7 . . ?
C1' C6' H6'1 111.7 . . ?
C5' C6' H6'2 111.7 . . ?
C1' C6' H6'2 111.7 . . ?
H6'1 C6' H6'2 109.5 . . ?
C9' C7' C1' 112.5(14) . . ?
C9' C7' C4' 119.6(15) . . ?
C1' C7' C4' 95.0(11) . . ?
C9' C7' C8' 104.0(13) . . ?
C1' C7' C8' 115.5(13) . . ?
C4' C7' C8' 110.9(14) . . ?
C7' C8' H8'1 109.5 . . ?
C7' C8' H8'2 109.5 . . ?
H8'1 C8' H8'2 109.5 . . ?
C7' C8' H8'3 109.5 . . ?
H8'1 C8' H8'3 109.5 . . ?
H8'2 C8' H8'3 109.5 . . ?
C7' C9' H9'1 109.5 . . ?
C7' C9' H9'2 109.5 . . ?
H9'1 C9' H9'2 109.5 . . ?
C7' C9' H9'3 109.5 . . ?
H9'1 C9' H9'3 109.5 . . ?
H9'2 C9' H9'3 109.5 . . ?
Cl3X C1X Cl1X 146(3) . . ?
Cl2X C1X Cl1X 117.9(16) . . ?
Cl3Y C1Y Cl2Y 116.4(10) . . ?
Cl1Y C1Y Cl2Y 107.9(10) . . ?
Cl3Y C1Y Cl4Y 107.6(11) . . ?

loop_
_geom_bond_atom_site_label_1
_geom_bond_atom_site_label_2
_geom_bond_distance
_geom_bond_site_symmetry_2
_geom_bond_publ_flag
Ag1 S2B 2.4080(19) 1_565 ?
Ag1 S1A 2.415(2) . ?
Ag1 O2C 2.558(5) . ?
Ag2 O3F 2.414(18) 1_655 ?
Ag2 S1B 2.420(2) . ?
Ag2 S2A 2.430(2) . ?
Ag3 O3F 2.18(2) 1_655 ?
Ag3 O4E 2.334(6) . ?
Ag3 O3D 2.403(5) . ?
Ag3 S1B 2.563(2) . ?
Ag4 O4F 2.291(17) . ?
Ag4 O2' 2.369(11) . ?
Ag4 O2D 2.389(5) 1_455 ?
Ag4 O4C 2.469(6) . ?
Ag4 S1A 2.652(2) . ?
S1A C7A 1.706(7) . ?
S2A C14A 1.676(7) . ?
N1A C14A 1.334(9) . ?
N1A C1A 1.454(9) . ?
N1A C15A 1.467(9) . ?
N2A C7A 1.312(9) . ?
N2A C8A 1.462(8) . ?
N2A C16A 1.486(9) . ?
C1A C2A 1.386(9) . ?
C1A C6A 1.395(10) . ?
C2A C3A 1.392(10) . ?
C2A C7A 1.485(10) . ?
C3A C4A 1.380(11) . ?
C3A H3AA 0.9300 . ?
C4A C5A 1.404(11) . ?
C4A H4AB 0.9300 . ?
C5A C6A 1.358(10) . ?
C5A H5AA 0.9300 . ?
C6A H6AA 0.9300 . ?
C8A C13A 1.365(9) . ?
C8A C9A 1.402(9) . ?
C9A C10A 1.384(10) . ?
C9A C14A 1.488(9) . ?
C10A C11A 1.408(10) . ?
C10A H10G 0.9300 . ?
C11A C12A 1.379(10) . ?
C11A H11A 0.9300 . ?
C12A C13A 1.388(10) . ?
C12A H12A 0.9300 . ?
C13A H13A 0.9300 . ?
C15A H15A 0.9600 . ?
C15A H15B 0.9600 . ?
C15A H15C 0.9600 . ?
C16A H16A 0.9600 . ?
C16A H16B 0.9600 . ?
C16A H16C 0.9600 . ?
S1B C7B 1.700(8) . ?
S2B C14B 1.681(6) . ?
S2B Ag1 2.4080(19) 1_545 ?
N1B C14B 1.318(8) . ?
N1B C1B 1.435(8) . ?
N1B C15B 1.481(9) . ?
N2B C7B 1.323(9) . ?
N2B C8B 1.444(9) . ?
N2B C16B 1.484(8) . ?
C1B C6B 1.373(9) . ?
C1B C2B 1.429(9) . ?
C2B C3B 1.389(10) . ?
C2B C7B 1.471(9) . ?
C3B C4B 1.373(11) . ?
C3B H3BA 0.9300 . ?
C4B C5B 1.393(13) . ?
C4B H4BA 0.9300 . ?
C5B C6B 1.374(12) . ?
C5B H5BA 0.9300 . ?
C6B H6BA 0.9300 . ?
C8B C13B 1.378(9) . ?
C8B C9B 1.384(9) . ?
C9B C10B 1.408(10) . ?
C9B C14B 1.486(9) . ?
C10B C11B 1.377(11) . ?
C10B H10H 0.9300 . ?
C11B C12B 1.377(11) . ?
C11B H11B 0.9300 . ?
C12B C13B 1.382(11) . ?
C12B H12B 0.9300 . ?
C13B H13B 0.9300 . ?
C15B H15D 0.9600 . ?
C15B H15E 0.9600 . ?
C15B H15F 0.9600 . ?
C16B H16D 0.9600 . ?
C16B H16E 0.9600 . ?
C16B H16F 0.9600 . ?
S1C O2C 1.449(5) . ?
S1C O3C 1.455(6) . ?
S1C O4C 1.467(7) . ?
S1C C10C 1.769(7) . ?
O1C C2C 1.218(10) . ?
C1C C10C 1.518(11) . ?
C1C C6C 1.539(11) . ?
C1C C2C 1.543(10) . ?
C1C C7C 1.567(11) . ?
C2C C3C 1.504(13) . ?
C3C C4C 1.512(14) . ?
C3C H3CA 0.9700 . ?
C3C H3CB 0.9700 . ?
C4C C5C 1.489(16) . ?
C4C C7C 1.568(14) . ?
C4C H4CA 0.9800 . ?
C5C C6C 1.556(13) . ?
C5C H5CA 0.9700 . ?
C5C H5CB 0.9700 . ?
C6C H6CA 0.9700 . ?
C6C H6CB 0.9700 . ?
C7C C9C 1.504(15) . ?
C7C C8C 1.545(13) . ?
C8C H8CA 0.9600 . ?
C8C H8CB 0.9600 . ?
C8C H8CC 0.9600 . ?
C9C H9CA 0.9600 . ?
C9C H9CB 0.9600 . ?
C9C H9CC 0.9600 . ?
C10C H10B 0.9700 . ?
C10C H10C 0.9700 . ?
S1D O4D 1.458(5) . ?
S1D O3D 1.461(5) . ?
S1D O2D 1.467(5) . ?
S1D C10D 1.807(7) . ?
O1D C2D 1.204(9) . ?
O2D Ag4 2.389(5) 1_655 ?
C1D C2D 1.514(10) . ?
C1D C10D 1.542(9) . ?
C1D C6D 1.555(11) . ?
C1D C7D 1.563(10) . ?
C2D C3D 1.533(10) . ?
C3D C4D 1.515(12) . ?
C3D H3DC 0.9700 . ?
C3D H3DD 0.9700 . ?
C4D C5D 1.509(13) . ?
C4D C7D 1.563(11) . ?
C4D H4DA 0.9800 . ?
C5D C6D 1.522(11) . ?
C5D H5DA 0.9700 . ?
C5D H5DB 0.9700 . ?
C6D H6DA 0.9700 . ?
C6D H6DB 0.9700 . ?
C7D C8D 1.531(11) . ?
C7D C9D 1.555(13) . ?
C8D H8DA 0.9600 . ?
C8D H8DB 0.9600 . ?
C8D H8DC 0.9600 . ?
C9D H9DA 0.9600 . ?
C9D H9DB 0.9600 . ?
C9D H9DC 0.9600 . ?
C10D H10A 0.9700 . ?
C10D H10D 0.9700 . ?
S1E O3E 1.443(5) . ?
S1E O2E 1.451(6) . ?
S1E O4E 1.480(6) . ?
S1E C10E 1.790(7) . ?
O1E C2E 1.232(10) . ?
C1E C10E 1.517(10) . ?
C1E C2E 1.522(10) . ?
C1E C7E 1.541(9) . ?
C1E C6E 1.578(9) . ?
C2E C3E 1.487(13) . ?
C3E C4E 1.515(12) . ?
C3E H3EA 0.9700 . ?
C3E H3EB 0.9700 . ?
C4E C5E 1.514(11) . ?
C4E C7E 1.535(11) . ?
C4E H4EA 0.9800 . ?
C5E C6E 1.545(11) . ?
C5E H5EA 0.9700 . ?
C5E H5EB 0.9700 . ?
C6E H6EA 0.9700 . ?
C6E H6EB 0.9700 . ?
C7E C9E 1.525(10) . ?
C7E C8E 1.570(10) . ?
C8E H8EA 0.9600 . ?
C8E H8EB 0.9600 . ?
C8E H8EC 0.9600 . ?
C9E H9EA 0.9600 . ?
C9E H9EB 0.9600 . ?
C9E H9EC 0.9600 . ?
C10E H10E 0.9700 . ?
C10E H10F 0.9700 . ?
S1F O2F 1.408(13) . ?
S1F O4F 1.417(16) . ?
S1F O3F 1.510(19) . ?
S1F C10F 1.69(2) . ?
O3F Ag3 2.18(2) 1_455 ?
O3F Ag2 2.414(18) 1_455 ?
O1F C2F 1.221(19) . ?
C1F C7F 1.515(16) . ?
C1F C2F 1.544(18) . ?
C1F C10F 1.552(16) . ?
C1F C6F 1.579(17) . ?
C2F C3F 1.48(2) . ?
C3F C4F 1.490(19) . ?
C3F H3F1 0.9700 . ?
C3F H3F2 0.9700 . ?
C4F C5F 1.518(18) . ?
C4F C7F 1.534(18) . ?
C4F H4F 0.9800 . ?
C5F C6F 1.515(19) . ?
C5F H5F1 0.9700 . ?
C5F H5F2 0.9700 . ?
C6F H6F1 0.9700 . ?
C6F H6F2 0.9700 . ?
C7F C9F 1.511(18) . ?
C7F C8F 1.603(18) . ?
C8F H8F1 0.9600 . ?
C8F H8F2 0.9600 . ?
C8F H8F3 0.9600 . ?
C9F H9F1 0.9600 . ?
C9F H9F2 0.9600 . ?
C9F H9F3 0.9600 . ?
C10F H10I 0.9700 . ?
C10F H10J 0.9700 . ?
O1' C2' 1.208(19) . ?
C1' C7' 1.501(16) . ?
C1' C2' 1.522(18) . ?
C1' C10' 1.534(15) . ?
C1' C6' 1.603(17) . ?
C2' C3' 1.47(2) . ?
C3' C4' 1.477(18) . ?
C3' H3'1 0.9700 . ?
C3' H3'2 0.9700 . ?
C4' C7' 1.516(18) . ?
C4' C5' 1.543(19) . ?
C4' H4' 0.9800 . ?
C5' C6' 1.53(2) . ?
C5' H5'1 0.9700 . ?
C5' H5'2 0.9700 . ?
C6' H6'1 0.9700 . ?
C6' H6'2 0.9700 . ?
C7' C9' 1.491(17) . ?
C7' C8' 1.619(17) . ?
C8' H8'1 0.9600 . ?
C8' H8'2 0.9600 . ?
C8' H8'3 0.9600 . ?
C9' H9'1 0.9600 . ?
C9' H9'2 0.9600 . ?
C9' H9'3 0.9600 . ?
C1X Cl3X 1.35(4) . ?
C1X Cl2X 1.66(2) . ?
C1X Cl1X 1.67(2) . ?
C1Y Cl3Y 1.447(18) . ?
C1Y Cl1Y 1.743(16) . ?
C1Y Cl2Y 1.831(15) . ?
C1Y Cl4Y 2.08(2) . ?

loop_
_geom_torsion_atom_site_label_1
_geom_torsion_atom_site_label_2
_geom_torsion_atom_site_label_3
_geom_torsion_atom_site_label_4
_geom_torsion
_geom_torsion_site_symmetry_1
_geom_torsion_site_symmetry_2
_geom_torsion_site_symmetry_3
_geom_torsion_site_symmetry_4
_geom_torsion_publ_flag
S2B Ag1 S1A C7A -78.0(4) 1_565 . . . ?
O2C Ag1 S1A C7A 64.0(3) . . . . ?
S2B Ag1 S1A Ag4 179.9(2) 1_565 . . . ?
O2C Ag1 S1A Ag4 -38.20(14) . . . . ?
O4F Ag4 S1A C7A 112.4(5) . . . . ?
O2' Ag4 S1A C7A 103.1(4) . . . . ?
O2D Ag4 S1A C7A 0.9(3) 1_455 . . . ?
O4C Ag4 S1A C7A -112.2(3) . . . . ?
O4F Ag4 S1A Ag1 -140.2(4) . . . . ?
O2' Ag4 S1A Ag1 -149.4(4) . . . . ?
O2D Ag4 S1A Ag1 108.31(13) 1_455 . . . ?
O4C Ag4 S1A Ag1 -4.75(16) . . . . ?
O3F Ag2 S2A C14A 163.0(6) 1_655 . . . ?
S1B Ag2 S2A C14A -65.6(4) . . . . ?
C14A N1A C1A C2A 75.1(9) . . . . ?
C15A N1A C1A C2A -108.7(8) . . . . ?
C14A N1A C1A C6A -107.9(8) . . . . ?
C15A N1A C1A C6A 68.3(9) . . . . ?
C6A C1A C2A C3A 2.4(10) . . . . ?
N1A C1A C2A C3A 179.3(6) . . . . ?
C6A C1A C2A C7A -178.4(6) . . . . ?
N1A C1A C2A C7A -1.6(9) . . . . ?
C1A C2A C3A C4A -0.2(11) . . . . ?
C7A C2A C3A C4A -179.4(7) . . . . ?
C2A C3A C4A C5A -1.9(13) . . . . ?
C3A C4A C5A C6A 1.8(13) . . . . ?
C4A C5A C6A C1A 0.3(12) . . . . ?
C2A C1A C6A C5A -2.4(11) . . . . ?
N1A C1A C6A C5A -179.3(7) . . . . ?
C8A N2A C7A C2A -2.7(9) . . . . ?
C16A N2A C7A C2A -179.8(6) . . . . ?
C8A N2A C7A S1A 176.0(5) . . . . ?
C16A N2A C7A S1A -1.1(9) . . . . ?
C1A C2A C7A N2A -69.2(9) . . . . ?
C3A C2A C7A N2A 109.9(8) . . . . ?
C1A C2A C7A S1A 112.0(6) . . . . ?
C3A C2A C7A S1A -68.8(8) . . . . ?
Ag1 S1A C7A N2A -157.8(5) . . . . ?
Ag4 S1A C7A N2A -68.1(6) . . . . ?
Ag1 S1A C7A C2A 20.8(6) . . . . ?
Ag4 S1A C7A C2A 110.6(5) . . . . ?
C7A N2A C8A C13A -109.8(8) . . . . ?
C16A N2A C8A C13A 67.6(8) . . . . ?
C7A N2A C8A C9A 73.5(8) . . . . ?
C16A N2A C8A C9A -109.1(7) . . . . ?
C13A C8A C9A C10A 0.7(10) . . . . ?
N2A C8A C9A C10A 177.3(6) . . . . ?
C13A C8A C9A C14A -176.5(6) . . . . ?
N2A C8A C9A C14A 0.1(9) . . . . ?
C8A C9A C10A C11A 0.9(10) . . . . ?
C14A C9A C10A C11A 178.2(6) . . . . ?
C9A C10A C11A C12A -2.3(11) . . . . ?
C10A C11A C12A C13A 2.1(11) . . . . ?
C9A C8A C13A C12A -0.9(10) . . . . ?
N2A C8A C13A C12A -177.5(6) . . . . ?
C11A C12A C13A C8A -0.5(11) . . . . ?
C1A N1A C14A C9A -3.5(10) . . . . ?
C15A N1A C14A C9A -179.3(7) . . . . ?
C1A N1A C14A S2A 178.4(5) . . . . ?
C15A N1A C14A S2A 2.6(11) . . . . ?
C10A C9A C14A N1A 114.5(8) . . . . ?
C8A C9A C14A N1A -68.4(9) . . . . ?
C10A C9A C14A S2A -67.4(9) . . . . ?
C8A C9A C14A S2A 109.7(7) . . . . ?
Ag2 S2A C14A N1A -168.7(6) . . . . ?
Ag2 S2A C14A C9A 13.3(7) . . . . ?
O3F Ag2 S1B C7B 87.8(5) 1_655 . . . ?
S2A Ag2 S1B C7B -46.9(4) . . . . ?
O3F Ag2 S1B Ag3 -23.9(5) 1_655 . . . ?
S2A Ag2 S1B Ag3 -158.6(3) . . . . ?
O3F Ag3 S1B C7B -81.9(6) 1_655 . . . ?
O4E Ag3 S1B C7B 37.3(3) . . . . ?
O3D Ag3 S1B C7B 177.7(3) . . . . ?
O3F Ag3 S1B Ag2 26.5(5) 1_655 . . . ?
O4E Ag3 S1B Ag2 145.74(19) . . . . ?
O3D Ag3 S1B Ag2 -73.88(13) . . . . ?
C14B N1B C1B C6B -114.0(7) . . . . ?
C15B N1B C1B C6B 64.5(8) . . . . ?
C14B N1B C1B C2B 68.5(9) . . . . ?
C15B N1B C1B C2B -113.0(7) . . . . ?
C6B C1B C2B C3B 0.5(9) . . . . ?
N1B C1B C2B C3B 177.9(6) . . . . ?
C6B C1B C2B C7B -175.9(6) . . . . ?
N1B C1B C2B C7B 1.6(9) . . . . ?
C1B C2B C3B C4B 0.1(10) . . . . ?
C7B C2B C3B C4B 176.4(7) . . . . ?
C2B C3B C4B C5B -0.9(12) . . . . ?
C3B C4B C5B C6B 1.1(12) . . . . ?
C2B C1B C6B C5B -0.3(10) . . . . ?
N1B C1B C6B C5B -177.7(6) . . . . ?
C4B C5B C6B C1B -0.5(11) . . . . ?
C8B N2B C7B C2B -1.5(9) . . . . ?
C16B N2B C7B C2B 178.7(6) . . . . ?
C8B N2B C7B S1B 176.8(5) . . . . ?
C16B N2B C7B S1B -3.0(9) . . . . ?
C3B C2B C7B N2B 112.8(7) . . . . ?
C1B C2B C7B N2B -71.0(8) . . . . ?
C3B C2B C7B S1B -65.5(8) . . . . ?
C1B C2B C7B S1B 110.6(6) . . . . ?
Ag2 S1B C7B N2B -167.4(5) . . . . ?
Ag3 S1B C7B N2B -72.7(6) . . . . ?
Ag2 S1B C7B C2B 10.9(6) . . . . ?
Ag3 S1B C7B C2B 105.5(5) . . . . ?
C7B N2B C8B C13B -108.9(7) . . . . ?
C16B N2B C8B C13B 71.0(8) . . . . ?
C7B N2B C8B C9B 71.2(8) . . . . ?
C16B N2B C8B C9B -109.0(7) . . . . ?
C13B C8B C9B C10B 3.6(10) . . . . ?
N2B C8B C9B C10B -176.5(6) . . . . ?
C13B C8B C9B C14B -177.7(6) . . . . ?
N2B C8B C9B C14B 2.2(9) . . . . ?
C8B C9B C10B C11B -3.2(10) . . . . ?
C14B C9B C10B C11B 178.1(6) . . . . ?
C9B C10B C11B C12B 1.3(11) . . . . ?
C10B C11B C12B C13B 0.6(12) . . . . ?
C9B C8B C13B C12B -1.8(10) . . . . ?
N2B C8B C13B C12B 178.3(6) . . . . ?
C11B C12B C13B C8B -0.3(11) . . . . ?
C1B N1B C14B C9B 1.6(9) . . . . ?
C15B N1B C14B C9B -176.8(7) . . . . ?
C1B N1B C14B S2B -177.0(5) . . . . ?
C15B N1B C14B S2B 4.6(10) . . . . ?
C8B C9B C14B N1B -74.2(8) . . . . ?
C10B C9B C14B N1B 104.4(8) . . . . ?
C8B C9B C14B S2B 104.5(7) . . . . ?
C10B C9B C14B S2B -76.8(8) . . . . ?
Ag1 S2B C14B N1B -177.2(5) 1_545 . . . ?
Ag1 S2B C14B C9B 4.2(6) 1_545 . . . ?
O3C S1C O2C Ag1 73.5(5) . . . . ?
O4C S1C O2C Ag1 -54.5(5) . . . . ?
C10C S1C O2C Ag1 -167.7(4) . . . . ?
S2B Ag1 O2C S1C -78.0(4) 1_565 . . . ?
S1A Ag1 O2C S1C 111.7(4) . . . . ?
O2C S1C O4C Ag4 -22.8(4) . . . . ?
O3C S1C O4C Ag4 -150.9(3) . . . . ?
C10C S1C O4C Ag4 91.4(3) . . . . ?
O4F Ag4 O4C S1C 179.5(7) . . . . ?
O2' Ag4 O4C S1C -160.2(5) . . . . ?
O2D Ag4 O4C S1C -49.0(3) 1_455 . . . ?
S1A Ag4 O4C S1C 62.5(3) . . . . ?
C10C C1C C2C O1C 15.3(11) . . . . ?
C6C C1C C2C O1C -109.0(9) . . . . ?
C7C C1C C2C O1C 145.7(8) . . . . ?
C10C C1C C2C C3C -165.3(7) . . . . ?
C6C C1C C2C C3C 70.4(8) . . . . ?
C7C C1C C2C C3C -34.9(9) . . . . ?
O1C C2C C3C C4C 178.0(9) . . . . ?
C1C C2C C3C C4C -1.4(10) . . . . ?
C2C C3C C4C C5C -72.9(10) . . . . ?
C2C C3C C4C C7C 37.9(10) . . . . ?
C3C C4C C5C C6C 71.1(9) . . . . ?
C7C C4C C5C C6C -38.9(9) . . . . ?
C10C C1C C6C C5C 169.9(6) . . . . ?
C2C C1C C6C C5C -70.8(7) . . . . ?
C7C C1C C6C C5C 31.7(7) . . . . ?
C4C C5C C6C C1C 4.1(8) . . . . ?
C10C C1C C7C C9C 55.8(10) . . . . ?
C6C C1C C7C C9C -169.7(7) . . . . ?
C2C C1C C7C C9C -64.7(8) . . . . ?
C10C C1C C7C C8C -72.6(11) . . . . ?
C6C C1C C7C C8C 62.0(10) . . . . ?
C2C C1C C7C C8C 167.0(8) . . . . ?
C10C C1C C7C C4C 173.9(8) . . . . ?
C6C C1C C7C C4C -51.5(7) . . . . ?
C2C C1C C7C C4C 53.5(8) . . . . ?
C5C C4C C7C C9C 171.4(8) . . . . ?
C3C C4C C7C C9C 57.2(10) . . . . ?
C5C C4C C7C C8C -61.0(9) . . . . ?
C3C C4C C7C C8C -175.1(8) . . . . ?
C5C C4C C7C C1C 56.2(8) . . . . ?
C3C C4C C7C C1C -57.9(9) . . . . ?
C6C C1C C10C S1C -75.1(8) . . . . ?
C2C C1C C10C S1C 169.4(5) . . . . ?
C7C C1C C10C S1C 53.8(10) . . . . ?
O2C S1C C10C C1C -73.4(7) . . . . ?
O3C S1C C10C C1C 48.4(7) . . . . ?
O4C S1C C10C C1C 169.1(6) . . . . ?
O4D S1D O2D Ag4 40.3(4) . . . 1_655 ?
O3D S1D O2D Ag4 -88.6(3) . . . 1_655 ?
C10D S1D O2D Ag4 155.5(3) . . . 1_655 ?
O4D S1D O3D Ag3 -4.3(4) . . . . ?
O2D S1D O3D Ag3 124.8(3) . . . . ?
C10D S1D O3D Ag3 -122.0(3) . . . . ?
O3F Ag3 O3D S1D -63.9(6) 1_655 . . . ?
O4E Ag3 O3D S1D 172.7(3) . . . . ?
S1B Ag3 O3D S1D 21.2(3) . . . . ?
C10D C1D C2D O1D 13.4(11) . . . . ?
C6D C1D C2D O1D -118.5(8) . . . . ?
C7D C1D C2D O1D 136.6(8) . . . . ?
C10D C1D C2D C3D -162.5(6) . . . . ?
C6D C1D C2D C3D 65.7(7) . . . . ?
C7D C1D C2D C3D -39.2(7) . . . . ?
O1D C2D C3D C4D -171.6(8) . . . . ?
C1D C2D C3D C4D 4.2(8) . . . . ?
C2D C3D C4D C5D -75.5(8) . . . . ?
C2D C3D C4D C7D 32.7(8) . . . . ?
C3D C4D C5D C6D 69.4(9) . . . . ?
C7D C4D C5D C6D -38.1(9) . . . . ?
C4D C5D C6D C1D 3.9(9) . . . . ?
C2D C1D C6D C5D -71.9(8) . . . . ?
C10D C1D C6D C5D 160.2(7) . . . . ?
C7D C1D C6D C5D 31.3(8) . . . . ?
C2D C1D C7D C8D 173.0(7) . . . . ?
C10D C1D C7D C8D -65.8(9) . . . . ?
C6D C1D C7D C8D 65.4(9) . . . . ?
C2D C1D C7D C9D -62.0(8) . . . . ?
C10D C1D C7D C9D 59.1(9) . . . . ?
C6D C1D C7D C9D -169.7(7) . . . . ?
C2D C1D C7D C4D 56.4(7) . . . . ?
C10D C1D C7D C4D 177.6(7) . . . . ?
C6D C1D C7D C4D -51.2(7) . . . . ?
C5D C4D C7D C8D -61.3(8) . . . . ?
C3D C4D C7D C8D -172.0(7) . . . . ?
C5D C4D C7D C9D 171.1(7) . . . . ?
C3D C4D C7D C9D 60.4(8) . . . . ?
C5D C4D C7D C1D 55.5(7) . . . . ?
C3D C4D C7D C1D -55.2(7) . . . . ?
C2D C1D C10D S1D -90.1(7) . . . . ?
C6D C1D C10D S1D 34.1(8) . . . . ?
C7D C1D C10D S1D 156.3(5) . . . . ?
O4D S1D C10D C1D -80.7(5) . . . . ?
O3D S1D C10D C1D 40.7(6) . . . . ?
O2D S1D C10D C1D 159.6(5) . . . . ?
O3E S1E O4E Ag3 23.8(4) . . . . ?
O2E S1E O4E Ag3 153.1(3) . . . . ?
C10E S1E O4E Ag3 -91.1(3) . . . . ?
O3F Ag3 O4E S1E 59.4(7) 1_655 . . . ?
O3D Ag3 O4E S1E 173.9(3) . . . . ?
S1B Ag3 O4E S1E -46.3(4) . . . . ?
C10E C1E C2E O1E 16.0(12) . . . . ?
C7E C1E C2E O1E 147.7(10) . . . . ?
C6E C1E C2E O1E -107.1(10) . . . . ?
C10E C1E C2E C3E -164.7(7) . . . . ?
C7E C1E C2E C3E -33.0(9) . . . . ?
C6E C1E C2E C3E 72.2(8) . . . . ?
O1E C2E C3E C4E 177.8(9) . . . . ?
C1E C2E C3E C4E -1.6(10) . . . . ?
C2E C3E C4E C5E -71.8(9) . . . . ?
C2E C3E C4E C7E 36.3(9) . . . . ?
C3E C4E C5E C6E 70.7(8) . . . . ?
C7E C4E C5E C6E -37.4(8) . . . . ?
C4E C5E C6E C1E 3.5(8) . . . . ?
C10E C1E C6E C5E 170.8(6) . . . . ?
C2E C1E C6E C5E -71.1(7) . . . . ?
C7E C1E C6E C5E 31.2(7) . . . . ?
C5E C4E C7E C9E 173.3(7) . . . . ?
C3E C4E C7E C9E 62.3(9) . . . . ?
C5E C4E C7E C1E 55.1(7) . . . . ?
C3E C4E C7E C1E -55.9(7) . . . . ?
C5E C4E C7E C8E -64.8(8) . . . . ?
C3E C4E C7E C8E -175.7(7) . . . . ?
C10E C1E C7E C9E 51.7(9) . . . . ?
C2E C1E C7E C9E -69.1(7) . . . . ?
C6E C1E C7E C9E -173.3(6) . . . . ?
C10E C1E C7E C4E 172.9(6) . . . . ?
C2E C1E C7E C4E 52.1(6) . . . . ?
C6E C1E C7E C4E -52.1(6) . . . . ?
C10E C1E C7E C8E -71.0(9) . . . . ?
C2E C1E C7E C8E 168.2(7) . . . . ?
C6E C1E C7E C8E 64.0(8) . . . . ?
C2E C1E C10E S1E 179.6(5) . . . . ?
C7E C1E C10E S1E 63.3(8) . . . . ?
C6E C1E C10E S1E -66.5(8) . . . . ?
O3E S1E C10E C1E 48.1(6) . . . . ?
O2E S1E C10E C1E -75.7(6) . . . . ?
O4E S1E C10E C1E 166.1(5) . . . . ?
O2F S1F O3F Ag3 -24.2(18) . . . 1_455 ?
O4F S1F O3F Ag3 101.4(14) . . . 1_455 ?
C10F S1F O3F Ag3 -158.1(15) . . . 1_455 ?
O2F S1F O3F Ag2 -153.2(10) . . . 1_455 ?
O4F S1F O3F Ag2 -27.6(13) . . . 1_455 ?
C10F S1F O3F Ag2 72.9(15) . . . 1_455 ?
O2F S1F O4F Ag4 68(4) . . . . ?
O3F S1F O4F Ag4 -64(3) . . . . ?
C10F S1F O4F Ag4 -170(3) . . . . ?
O2' Ag4 O4F S1F 49(3) . . . . ?
O2D Ag4 O4F S1F 5(3) 1_455 . . . ?
O4C Ag4 O4F S1F 134(3) . . . . ?
S1A Ag4 O4F S1F -98(3) . . . . ?
C7F C1F C2F O1F 138(5) . . . . ?
C10F C1F C2F O1F -11(5) . . . . ?
C6F C1F C2F O1F -115(5) . . . . ?
C7F C1F C2F C3F -39(2) . . . . ?
C10F C1F C2F C3F 171(2) . . . . ?
C6F C1F C2F C3F 68(2) . . . . ?
O1F C2F C3F C4F -174(3) . . . . ?
C1F C2F C3F C4F 4(3) . . . . ?
C2F C3F C4F C5F -75(2) . . . . ?
C2F C3F C4F C7F 32(2) . . . . ?
C3F C4F C5F C6F 71(2) . . . . ?
C7F C4F C5F C6F -35(2) . . . . ?
C4F C5F C6F C1F 4(2) . . . . ?
C7F C1F C6F C5F 29(2) . . . . ?
C2F C1F C6F C5F -71(2) . . . . ?
C10F C1F C6F C5F -174.4(19) . . . . ?
C2F C1F C7F C9F -64(2) . . . . ?
C10F C1F C7F C9F 56(3) . . . . ?
C6F C1F C7F C9F -168.4(19) . . . . ?
C2F C1F C7F C4F 55.8(14) . . . . ?
C10F C1F C7F C4F 175(2) . . . . ?
C6F C1F C7F C4F -48.9(16) . . . . ?
C2F C1F C7F C8F 172.9(17) . . . . ?
C10F C1F C7F C8F -68(3) . . . . ?
C6F C1F C7F C8F 68(2) . . . . ?
C3F C4F C7F C9F 71(2) . . . . ?
C5F C4F C7F C9F 179.3(17) . . . . ?
C3F C4F C7F C1F -56.8(16) . . . . ?
C5F C4F C7F C1F 51.3(15) . . . . ?
C3F C4F C7F C8F -177.9(17) . . . . ?
C5F C4F C7F C8F -69.8(19) . . . . ?
C7F C1F C10F S1F 63(4) . . . . ?
C2F C1F C10F S1F -179(2) . . . . ?
C6F C1F C10F S1F -74(3) . . . . ?
O2F S1F C10F C1F 39(3) . . . . ?
O4F S1F C10F C1F -83(3) . . . . ?
O3F S1F C10F C1F 177(2) . . . . ?
C7' C1' C2' O1' 139(4) . . . . ?
C10' C1' C2' O1' 3(5) . . . . ?
C6' C1' C2' O1' -115(4) . . . . ?
C7' C1' C2' C3' -35(2) . . . . ?
C10' C1' C2' C3' -171.0(18) . . . . ?
C6' C1' C2' C3' 72(2) . . . . ?
O1' C2' C3' C4' -171(4) . . . . ?
C1' C2' C3' C4' 3(3) . . . . ?
C2' C3' C4' C7' 30(2) . . . . ?
C2' C3' C4' C5' -74(2) . . . . ?
C3' C4' C5' C6' 62(2) . . . . ?
C7' C4' C5' C6' -46(2) . . . . ?
C4' C5' C6' C1' 14(3) . . . . ?
C7' C1' C6' C5' 23(2) . . . . ?
C2' C1' C6' C5' -81(2) . . . . ?
C10' C1' C6' C5' 165.4(18) . . . . ?
C2' C1' C7' C9' -74.8(18) . . . . ?
C10' C1' C7' C9' 49.6(19) . . . . ?
C6' C1' C7' C9' -175.9(16) . . . . ?
C2' C1' C7' C4' 50.1(15) . . . . ?
C10' C1' C7' C4' 174.5(13) . . . . ?
C6' C1' C7' C4' -51.0(15) . . . . ?
C2' C1' C7' C8' 166.0(16) . . . . ?
C10' C1' C7' C8' -69.6(19) . . . . ?
C6' C1' C7' C8' 64.9(17) . . . . ?
C3' C4' C7' C9' 70(2) . . . . ?
C5' C4' C7' C9' 178.5(18) . . . . ?
C3' C4' C7' C1' -49.7(16) . . . . ?
C5' C4' C7' C1' 59.1(16) . . . . ?
C3' C4' C7' C8' -169.4(16) . . . . ?
C5' C4' C7' C8' -60.6(19) . . . . ?
